data_7216842
loop_
_publ_author_name
'Argyle, Victoria J.'
'Roxburgh, Marina'
'Hanton, Lyall R.'

_publ_section_title
;
 Use of the oxime--oximato binding mode to stabilise mixed valence copper
 iodide polymer networks using dipyridyl ketone oxime ligands
;
_journal_issue 28
_journal_name_full CrystEngComm
_journal_page_first 6345
_journal_paper_doi 10.1039/c3ce42481b
_journal_volume 16
_journal_year 2014
_chemical_formula_sum 'C11 H9 Cu I N3 O'
_chemical_formula_weight 389.65
_chemical_name_systematic
;
 ?
;
_space_group_IT_number 2
_symmetry_cell_setting triclinic
_symmetry_space_group_name_Hall '-P 1'
_symmetry_space_group_name_H-M 'P -1'
_atom_sites_solution_hydrogens geom
_atom_sites_solution_primary direct
_atom_sites_solution_secondary difmap
_audit_creation_method SHELXL-97
_cell_angle_alpha 69.480(4)
_cell_angle_beta 69.496(4)
_cell_angle_gamma 84.874(4)
_cell_formula_units_Z 2
_cell_length_a 8.6202(6)
_cell_length_b 9.0250(6)
_cell_length_c 9.2570(7)
_cell_measurement_reflns_used 7012
_cell_measurement_temperature 90(2)
_cell_measurement_theta_max 48.87
_cell_measurement_theta_min 2.41
_cell_volume 631.29(8)
_computing_cell_refinement 'Bruker SMART'
_computing_data_collection 'Bruker SMART'
_computing_data_reduction 'Bruker SAINT'
_computing_molecular_graphics 'Bruker SHELXTL'
_computing_publication_material 'Bruker SHELXTL'
_computing_structure_refinement 'SHELXL-97 (Sheldrick, 1997)'
_computing_structure_solution 'SIR97 (Altomare et al., 1999)'
_diffrn_ambient_temperature 90(2)
_diffrn_measured_fraction_theta_full 0.995
_diffrn_measured_fraction_theta_max 0.995
_diffrn_measurement_device_type 'Bruker APEXII CCD area detector'
_diffrn_measurement_method 'phi and omega scans'
_diffrn_radiation_monochromator graphite
_diffrn_radiation_source 'fine-focus sealed tube'
_diffrn_radiation_type MoK\a
_diffrn_radiation_wavelength 0.71069
_diffrn_reflns_av_R_equivalents 0.0173
_diffrn_reflns_av_sigmaI/netI 0.0149
_diffrn_reflns_limit_h_max 10
_diffrn_reflns_limit_h_min -10
_diffrn_reflns_limit_k_max 10
_diffrn_reflns_limit_k_min -10
_diffrn_reflns_limit_l_max 11
_diffrn_reflns_limit_l_min -9
_diffrn_reflns_number 10220
_diffrn_reflns_theta_full 25.49
_diffrn_reflns_theta_max 25.49
_diffrn_reflns_theta_min 2.52
_diffrn_standards_number 0
_exptl_absorpt_coefficient_mu 4.161
_exptl_absorpt_correction_T_max 0.5634
_exptl_absorpt_correction_T_min 0.4148
_exptl_absorpt_correction_type multi-scan
_exptl_absorpt_process_details 'SADABS (Bruker, 2004)'
_exptl_crystal_colour yellow
_exptl_crystal_density_diffrn 2.050
_exptl_crystal_density_method 'not measured'
_exptl_crystal_description Rhomb
_exptl_crystal_F_000 372
_exptl_crystal_size_max 0.31
_exptl_crystal_size_mid 0.16
_exptl_crystal_size_min 0.14
_refine_diff_density_max 1.217
_refine_diff_density_min -0.385
_refine_diff_density_rms 0.159
_refine_ls_extinction_method none
_refine_ls_goodness_of_fit_ref 1.397
_refine_ls_hydrogen_treatment mixed
_refine_ls_matrix_type full
_refine_ls_number_parameters 157
_refine_ls_number_reflns 2340
_refine_ls_number_restraints 0
_refine_ls_restrained_S_all 1.397
_refine_ls_R_factor_all 0.0163
_refine_ls_R_factor_gt 0.0154
_refine_ls_shift/su_max 0.001
_refine_ls_shift/su_mean 0.000
_refine_ls_structure_factor_coef Fsqd
_refine_ls_weighting_details 'calc w=1/[\s^2^(Fo^2^)+(0.0312P)^2^+0.6149P] where P=(Fo^2^+2Fc^2^)/3'
_refine_ls_weighting_scheme calc
_refine_ls_wR_factor_gt 0.0472
_refine_ls_wR_factor_ref 0.0630
_reflns_number_gt 2334
_reflns_number_total 2340
_reflns_threshold_expression >2sigma(I)
_cod_data_source_file c3ce42481b1.cif
_cod_data_source_block Compound4
_cod_depositor_comments
;
The following automatic conversions were performed:

'_symmetry_cell_setting' value 'Triclinic' changed to 'triclinic'
according to
/usr/data/users/saulius/crontab/automatic-downloads/rss-feeds/RSC/lib/dictionaries/cif_core.dic
dictionary named 'cif_core.dic' version 2.4.2 from 2011-04-26.

Automatic conversion script
Id: cif_fix_values 2281 2013-09-26 08:29:07Z andrius 
;
_cod_original_sg_symbol_H-M P-1
_cod_database_code 7216842

loop_
_symmetry_equiv_pos_as_xyz
'x, y, z'
'-x, -y, -z'

loop_
_atom_site_label
_atom_site_type_symbol
_atom_site_fract_x
_atom_site_fract_y
_atom_site_fract_z
_atom_site_U_iso_or_equiv
_atom_site_adp_type
_atom_site_occupancy
_atom_site_symmetry_multiplicity
_atom_site_calc_flag
_atom_site_refinement_flags
C1 C 0.3428(4) 0.3385(4) 0.4902(4) 0.0191(6) Uani 1 1 d .
H1 H 0.2412 0.3697 0.4775 0.023 Uiso 1 1 calc R
C2 C 0.3545(4) 0.2960(4) 0.6448(4) 0.0200(6) Uani 1 1 d .
H2 H 0.2618 0.2973 0.7342 0.024 Uiso 1 1 calc R
C3 C 0.5051(4) 0.2517(4) 0.6651(4) 0.0177(6) Uani 1 1 d .
H3 H 0.5149 0.2213 0.7684 0.021 Uiso 1 1 calc R
C4 C 0.6424(4) 0.2532(3) 0.5282(4) 0.0146(6) Uani 1 1 d .
C5 C 0.6197(4) 0.2958(3) 0.3772(4) 0.0154(6) Uani 1 1 d .
H5 H 0.7106 0.2961 0.2857 0.018 Uiso 1 1 calc R
C6 C 0.8086(4) 0.2112(3) 0.5425(3) 0.0141(6) Uani 1 1 d .
C7 C 0.1754(4) -0.0586(3) 0.3327(3) 0.0140(6) Uani 1 1 d .
C8 C 0.0523(4) -0.0370(4) 0.2618(4) 0.0178(6) Uani 1 1 d .
H8 H -0.0217 -0.1198 0.2898 0.021 Uiso 1 1 calc R
C9 C 0.0422(4) 0.1093(4) 0.1494(4) 0.0199(6) Uani 1 1 d .
H9 H -0.0385 0.1262 0.1006 0.024 Uiso 1 1 calc R
C10 C 0.1540(4) 0.2303(4) 0.1104(4) 0.0166(6) Uani 1 1 d .
H10 H 0.1460 0.3284 0.0352 0.020 Uiso 1 1 calc R
C11 C 0.2818(4) 0.0694(3) 0.2848(4) 0.0151(6) Uani 1 1 d .
H11 H 0.3645 0.0555 0.3308 0.018 Uiso 1 1 calc R
N1 N 0.4726(3) 0.3365(3) 0.3574(3) 0.0157(5) Uani 1 1 d .
N2 N 0.2732(3) 0.2119(3) 0.1767(3) 0.0158(5) Uani 1 1 d .
Cu1 Cu 0.43431(4) 0.38864(4) 0.13751(4) 0.01464(11) Uani 1 1 d .
I1 I 0.27989(2) 0.654863(19) 0.07169(2) 0.01397(9) Uani 1 1 d .
O1 O 0.9207(3) 0.4369(3) 0.3443(3) 0.0248(5) Uani 1 1 d .
H1A H 1.027(6) 0.477(5) 0.285(5) 0.030 Uiso 1 1 d .
N3 N 0.9446(4) 0.2945(3) 0.4564(3) 0.0216(6) Uani 1 1 d .

loop_
_atom_site_aniso_label
_atom_site_aniso_U_11
_atom_site_aniso_U_22
_atom_site_aniso_U_33
_atom_site_aniso_U_23
_atom_site_aniso_U_13
_atom_site_aniso_U_12
C1 0.0196(15) 0.0195(15) 0.0174(14) -0.0054(12) -0.0075(12) 0.0052(12)
C2 0.0209(15) 0.0236(16) 0.0154(15) -0.0085(12) -0.0050(12) 0.0046(12)
C3 0.0228(15) 0.0180(14) 0.0137(14) -0.0054(11) -0.0078(12) 0.0008(12)
C4 0.0208(15) 0.0079(12) 0.0157(14) -0.0024(11) -0.0084(12) -0.0002(11)
C5 0.0193(15) 0.0112(13) 0.0146(14) -0.0031(11) -0.0057(12) 0.0000(11)
C6 0.0172(14) 0.0142(14) 0.0128(13) -0.0060(11) -0.0057(11) -0.0008(11)
C7 0.0147(14) 0.0159(14) 0.0118(13) -0.0057(11) -0.0043(11) 0.0017(11)
C8 0.0160(14) 0.0207(15) 0.0198(15) -0.0095(12) -0.0071(12) 0.0008(12)
C9 0.0202(15) 0.0244(16) 0.0216(15) -0.0107(13) -0.0134(13) 0.0069(12)
C10 0.0207(15) 0.0170(14) 0.0144(14) -0.0065(11) -0.0088(12) 0.0058(11)
C11 0.0165(14) 0.0159(14) 0.0147(14) -0.0049(11) -0.0080(12) 0.0021(11)
N1 0.0207(13) 0.0122(12) 0.0139(12) -0.0029(9) -0.0075(10) 0.0022(10)
N2 0.0175(12) 0.0158(12) 0.0140(12) -0.0048(10) -0.0060(10) 0.0018(10)
Cu1 0.0173(2) 0.01313(19) 0.01221(19) -0.00154(14) -0.00649(15) 0.00097(14)
I1 0.01465(13) 0.01410(13) 0.01366(12) -0.00493(8) -0.00611(8) 0.00412(8)
O1 0.0200(12) 0.0215(12) 0.0263(12) -0.0023(10) -0.0061(10) 0.0006(9)
N3 0.0293(15) 0.0170(13) 0.0179(13) -0.0061(10) -0.0073(11) 0.0007(11)

loop_
_atom_type_symbol
_atom_type_description
_atom_type_scat_dispersion_real
_atom_type_scat_dispersion_imag
_atom_type_scat_source
C C 0.0033 0.0016 'International Tables Vol C Tables 4.2.6.8 and 6.1.1.4'
H H 0.0000 0.0000 'International Tables Vol C Tables 4.2.6.8 and 6.1.1.4'
N N 0.0061 0.0033 'International Tables Vol C Tables 4.2.6.8 and 6.1.1.4'
O O 0.0106 0.0060 'International Tables Vol C Tables 4.2.6.8 and 6.1.1.4'
Cu Cu 0.3201 1.2651 'International Tables Vol C Tables 4.2.6.8 and 6.1.1.4'
I I -0.4742 1.8119 'International Tables Vol C Tables 4.2.6.8 and 6.1.1.4'

loop_
_geom_angle_atom_site_label_1
_geom_angle_atom_site_label_2
_geom_angle_atom_site_label_3
_geom_angle
_geom_angle_site_symmetry_1
_geom_angle_site_symmetry_3
N1 C1 C2 122.7(3) . .
C3 C2 C1 119.3(3) . .
C2 C3 C4 119.0(3) . .
C5 C4 C3 118.1(3) . .
C5 C4 C6 120.8(3) . .
C3 C4 C6 121.1(3) . .
N1 C5 C4 123.2(3) . .
N3 C6 C7 114.9(3) . 2_656
N3 C6 C4 126.5(3) . .
C7 C6 C4 118.6(3) 2_656 .
C11 C7 C8 117.5(3) . .
C11 C7 C6 120.4(3) . 2_656
C8 C7 C6 122.1(3) . 2_656
C9 C8 C7 119.0(3) . .
C8 C9 C10 119.2(3) . .
N2 C10 C9 122.8(3) . .
N2 C11 C7 124.2(3) . .
C5 N1 C1 117.8(3) . .
C5 N1 Cu1 123.6(2) . .
C1 N1 Cu1 118.6(2) . .
C11 N2 C10 117.4(3) . .
C11 N2 Cu1 117.2(2) . .
C10 N2 Cu1 125.3(2) . .
N2 Cu1 N1 105.10(10) . .
N2 Cu1 Cu1 125.21(8) . 2_665
N1 Cu1 Cu1 129.60(8) . 2_665
N2 Cu1 I1 106.55(8) . .
N1 Cu1 I1 110.44(7) . .
Cu1 Cu1 I1 61.20(3) 2_665 .
N2 Cu1 I1 106.12(8) . 2_665
N1 Cu1 I1 105.84(8) . 2_665
Cu1 Cu1 I1 60.42(3) 2_665 2_665
I1 Cu1 I1 121.61(2) . 2_665
Cu1 I1 Cu1 58.39(2) . 2_665
C6 N3 O1 112.0(3) . .

loop_
_geom_bond_atom_site_label_1
_geom_bond_atom_site_label_2
_geom_bond_distance
_geom_bond_site_symmetry_2
C1 N1 1.346(4) .
C1 C2 1.384(5) .
C2 C3 1.381(5) .
C3 C4 1.395(4) .
C4 C5 1.393(4) .
C4 C6 1.489(4) .
C5 N1 1.345(4) .
C6 N3 1.288(4) .
C6 C7 1.487(4) 2_656
C7 C11 1.385(4) .
C7 C8 1.399(4) .
C7 C6 1.487(4) 2_656
C8 C9 1.383(5) .
C9 C10 1.385(5) .
C10 N2 1.341(4) .
C11 N2 1.339(4) .
N1 Cu1 2.060(3) .
N2 Cu1 2.060(3) .
Cu1 Cu1 2.5698(12) 2_665
Cu1 I1 2.6241(12) .
Cu1 I1 2.6442(11) 2_665
I1 Cu1 2.6442(11) 2_665
O1 N3 1.392(4) .
